data_7102556
loop_
_publ_author_name
'Zhang, Zhi-Qin'
'Njus, Jeffrey M'
'Sandman, Daniel J'
'Guo, Chengyun'
'Foxman, Bruce M'
'Erk, Peter'
'van Gelder, Richard'

_publ_section_title
;
 Diiminoisoindoline: tautomerism, conformations, and polymorphism.
;
_journal_issue 7
_journal_name_full 'Chemical communications (Cambridge, England)'
_journal_page_first 886
_journal_page_last 887
_journal_paper_doi 10.1039/b400111g
_journal_year 2004
_chemical_compound_source
;
?
;
_chemical_formula_moiety ' C16 H14 N6 '
_chemical_formula_sum 'C16 H14 N6'
_chemical_formula_weight 290.33
_chemical_name_systematic
;
?
;
_space_group_IT_number 14
_symmetry_cell_setting monoclinic
_symmetry_space_group_name_Hall '-P 2ybc'
_symmetry_space_group_name_H-M 'P 1 21/c 1'
_atom_sites_solution_hydrogens geom
_atom_sites_solution_primary direct
_audit_creation_date 03-25-11
_audit_creation_method CRYSTALS_ver_12-03-99
_cell_angle_alpha 90
_cell_angle_beta 102.916(11)
_cell_angle_gamma 90
_cell_formula_units_Z 4
_cell_length_a 10.8323(16)
_cell_length_b 7.0661(7)
_cell_length_c 19.696(3)
_cell_measurement_reflns_used 24
_cell_measurement_temperature 294
_cell_measurement_theta_max 47
_cell_measurement_theta_min 24
_cell_volume 1469.4(3)
_computing_cell_refinement
;
Cad4 Express, (Straver, 1992)
;
_computing_data_collection
;
Cad4 Express, (Straver, 1992)
;
_computing_data_reduction
;
MolEN (Fair, 1990)
;
_computing_molecular_graphics
;
CAMERON (Watkin et al 1996)
;
_computing_publication_material
;
CRYSTALS (Watkin et al 2003)
;
_computing_structure_refinement
;
CRYSTALS (Watkin et al 2003)
;
_computing_structure_solution
;
SIR92 (Altomare et al, 1994)
;
_diffrn_ambient_temperature 294
_diffrn_measured_fraction_theta_full 1.000
_diffrn_measured_fraction_theta_max 1.000
_diffrn_measurement_device_type
;
Enraf-Nonius CAD4
;
_diffrn_measurement_method \w/2\q
_diffrn_radiation_monochromator graphite
_diffrn_radiation_type 'Cu K\a'
_diffrn_radiation_wavelength 1.54180
_diffrn_reflns_av_R_equivalents 0.04
_diffrn_reflns_limit_h_max 13
_diffrn_reflns_limit_h_min 0
_diffrn_reflns_limit_k_max 8
_diffrn_reflns_limit_k_min 0
_diffrn_reflns_limit_l_max 24
_diffrn_reflns_limit_l_min -24
_diffrn_reflns_number 3186
_diffrn_reflns_theta_full 76.631
_diffrn_reflns_theta_max 76.631
_diffrn_reflns_theta_min 4.187
_diffrn_standards_decay_% 0.00
_diffrn_standards_interval_count 0
_diffrn_standards_interval_time 0
_diffrn_standards_number 3
_exptl_absorpt_coefficient_mu 0.677
_exptl_absorpt_correction_T_max 0.91
_exptl_absorpt_correction_T_min 0.82
_exptl_absorpt_correction_type psi-scan
_exptl_absorpt_process_details
;
Azimutal absorption correction (North et al, 1968)
;
_exptl_crystal_colour ' colorless '
_exptl_crystal_density_diffrn 1.312
_exptl_crystal_description ' prism '
_exptl_crystal_F_000 608
_exptl_crystal_size_max 0.54
_exptl_crystal_size_mid 0.29
_exptl_crystal_size_min 0.14
_refine_diff_density_max 0.15
_refine_diff_density_min -0.16
_refine_ls_extinction_coef 43(6)
_refine_ls_extinction_method 'Larson 1970 Crystallographic Computing eq 22'
_refine_ls_goodness_of_fit_ref 1.0812
_refine_ls_hydrogen_treatment mixed
_refine_ls_matrix_type full
_refine_ls_number_parameters 224
_refine_ls_number_reflns 2319
_refine_ls_number_restraints 0
_refine_ls_R_factor_all 0.0571
_refine_ls_R_factor_gt 0.0376
_refine_ls_shift/su_max 0.000790
_refine_ls_structure_factor_coef F
_refine_ls_weighting_details
;
Method, part 1, Chebychev polynomial, (Watkin, 1994, Prince, 1982)
[weight] = 1.0/[A~0~*T~0~(x)+A~1~*T~1~(x) ... +A~n-1~]*T~n-1~(x)]
where A~i~ are the Chebychev coefficients listed below and x= Fcalc/Fmax
Method = Robust Weighting (Prince, 1982)
W = [weight] * [1-(deltaF/6*sigmaF)^2^]^2^
A~i~ are:
1.92 1.45 1.37
;
_refine_ls_weighting_scheme calc
_refine_ls_wR_factor_all 0.0778
_refine_ls_wR_factor_gt 0.0463
_refine_ls_wR_factor_ref 0.0463
_reflns_limit_h_max 13
_reflns_limit_h_min -13
_reflns_limit_k_max 8
_reflns_limit_k_min 0
_reflns_limit_l_max 24
_reflns_limit_l_min 0
_reflns_number_gt 2319
_reflns_number_total 3092
_reflns_threshold_expression I>1.96u(I)
_cod_data_source_file b400111g.txt
_cod_data_source_block Form_A
_cod_depositor_comments
;
The following automatic conversions were performed:
'_symmetry_cell_setting' value 'Monoclinic' changed to 'monoclinic'
according to '/home/saulius/struct/CIF-dictionaries/cif_core.dic'
dictionary named 'cif_core.dic' version 2.4.1 from 2010-06-29.

Automatic conversion script
Id: cif_fix_enum 1527 2010-12-29 10:47:43Z saulius 
;
_cod_original_sg_symbol_H-M 'P 1 21/c 1 '
_cod_original_formula_sum ' C16 H14 N6 '
_cod_database_code 7102556

loop_
_symmetry_equiv_pos_as_xyz
x,y,z
-x,-y,-z
-x,y+1/2,-z+1/2
x,-y+1/2,z+1/2

loop_
_atom_site_label
_atom_site_type_symbol
_atom_site_fract_x
_atom_site_fract_y
_atom_site_fract_z
_atom_site_U_iso_or_equiv
_atom_site_occupancy
_atom_site_adp_type
N11 N 0.09425(12) 0.12167(18) 0.94255(7) 0.0545 1.0000 Uani
N12 N -0.09691(10) 0.21370(16) 0.96920(6) 0.0486 1.0000 Uani
N13 N -0.27894(12) 0.39976(19) 0.97425(7) 0.0594 1.0000 Uani
N21 N 0.44530(12) 0.2579(2) 1.02561(6) 0.0565 1.0000 Uani
N22 N 0.59693(11) 0.04107(17) 1.08090(6) 0.0527 1.0000 Uani
N23 N 0.74873(12) -0.11779(19) 1.16354(7) 0.0602 1.0000 Uani
C11 C -0.00128(12) 0.24032(18) 0.93830(6) 0.0437 1.0000 Uani
C12 C -0.01235(11) 0.42043(17) 0.89920(6) 0.0427 1.0000 Uani
C13 C 0.06096(12) 0.5041(2) 0.85863(8) 0.0541 1.0000 Uani
C14 C 0.02074(14) 0.6777(2) 0.82901(9) 0.0621 1.0000 Uani
C15 C -0.08741(14) 0.7642(2) 0.84089(9) 0.0611 1.0000 Uani
C16 C -0.16066(12) 0.6796(2) 0.88182(8) 0.0521 1.0000 Uani
C17 C -0.12165(11) 0.50538(18) 0.91046(6) 0.0422 1.0000 Uani
C18 C -0.17552(11) 0.37176(18) 0.95452(6) 0.0447 1.0000 Uani
C21 C 0.53222(11) 0.20191(19) 1.07985(6) 0.0456 1.0000 Uani
C22 C 0.56827(11) 0.30566(18) 1.14662(6) 0.0439 1.0000 Uani
C23 C 0.53285(12) 0.4777(2) 1.16958(8) 0.0522 1.0000 Uani
C24 C 0.58475(14) 0.5268(2) 1.23817(8) 0.0599 1.0000 Uani
C25 C 0.66696(14) 0.4072(2) 1.28231(8) 0.0594 1.0000 Uani
C26 C 0.70530(12) 0.2373(2) 1.25826(7) 0.0528 1.0000 Uani
C27 C 0.65510(11) 0.18916(19) 1.18988(7) 0.0443 1.0000 Uani
C28 C 0.67377(11) 0.0231(2) 1.14716(7) 0.0470 1.0000 Uani
H13 H -0.2958(17) 0.296(3) 1.0035(10) 0.075(5) 1.0000 Uiso
H23 H 0.7894(17) -0.105(3) 1.2097(10) 0.068(5) 1.0000 Uiso
H111 H 0.1528(15) 0.142(2) 0.9167(8) 0.055(4) 1.0000 Uiso
H112 H 0.0957(18) 0.004(3) 0.9693(11) 0.086(6) 1.0000 Uiso
H211 H 0.4025(17) 0.367(3) 1.0286(9) 0.069(5) 1.0000 Uiso
H212 H 0.4275(18) 0.178(3) 0.9860(11) 0.079(5) 1.0000 Uiso
H131 H 0.1357 0.4452 0.8513 0.0653 1.0000 Uiso
H141 H 0.0681 0.7386 0.8001 0.0754 1.0000 Uiso
H151 H -0.1119 0.8839 0.8204 0.0727 1.0000 Uiso
H161 H -0.2347 0.7394 0.8899 0.0617 1.0000 Uiso
H231 H 0.4754 0.5590 1.1396 0.0628 1.0000 Uiso
H241 H 0.5633 0.6451 1.2553 0.0723 1.0000 Uiso
H251 H 0.6976 0.4420 1.3296 0.0710 1.0000 Uiso
H261 H 0.7640 0.1570 1.2879 0.0625 1.0000 Uiso

loop_
_atom_site_aniso_label
_atom_site_aniso_U_11
_atom_site_aniso_U_22
_atom_site_aniso_U_33
_atom_site_aniso_U_23
_atom_site_aniso_U_13
_atom_site_aniso_U_12
N11 0.0536(6) 0.0475(6) 0.0666(7) 0.0107(6) 0.0224(6) 0.0193(5)
N12 0.0486(6) 0.0452(6) 0.0529(6) 0.0067(5) 0.0130(5) 0.0138(5)
N13 0.0520(6) 0.0616(8) 0.0692(8) 0.0149(6) 0.0234(6) 0.0185(5)
N21 0.0569(7) 0.0600(7) 0.0495(6) -0.0031(5) 0.0054(5) 0.0207(6)
N22 0.0531(6) 0.0561(7) 0.0479(6) -0.0040(5) 0.0095(5) 0.0176(5)
N23 0.0601(7) 0.0594(8) 0.0610(8) 0.0073(6) 0.0134(6) 0.0229(6)
C11 0.0434(6) 0.0411(6) 0.0451(6) -0.0010(5) 0.0071(5) 0.0085(5)
C12 0.0398(6) 0.0402(6) 0.0450(6) -0.0018(5) 0.0033(5) 0.0058(5)
C13 0.0445(7) 0.0520(8) 0.0668(8) 0.0046(6) 0.0148(6) 0.0063(6)
C14 0.0525(8) 0.0573(9) 0.0788(10) 0.0156(7) 0.0198(7) 0.0034(7)
C15 0.0553(8) 0.0474(8) 0.0793(10) 0.0178(7) 0.0121(7) 0.0095(6)
C16 0.0452(7) 0.0455(7) 0.0638(8) 0.0051(6) 0.0085(6) 0.0115(5)
C17 0.0388(6) 0.0401(6) 0.0445(6) -0.0008(5) 0.0026(5) 0.0064(5)
C18 0.0417(6) 0.0456(6) 0.0452(6) 0.0028(5) 0.0065(5) 0.0098(5)
C21 0.0424(6) 0.0501(7) 0.0458(6) 0.0004(5) 0.0127(5) 0.0111(5)
C22 0.0374(6) 0.0475(7) 0.0487(6) -0.0008(5) 0.0137(5) 0.0038(5)
C23 0.0456(7) 0.0484(7) 0.0631(8) -0.0054(6) 0.0132(6) 0.0055(6)
C24 0.0511(7) 0.0582(9) 0.0723(9) -0.0204(7) 0.0177(6) -0.0035(7)
C25 0.0502(7) 0.0708(10) 0.0563(8) -0.0166(7) 0.0097(6) -0.0125(7)
C26 0.0430(7) 0.0632(8) 0.0501(7) -0.0009(6) 0.0056(5) -0.0019(6)
C27 0.0365(6) 0.0496(7) 0.0480(6) 0.0009(5) 0.0119(5) 0.0021(5)
C28 0.0425(6) 0.0504(7) 0.0497(7) 0.0026(5) 0.0140(5) 0.0097(5)

loop_
_atom_type_symbol
_atom_type_scat_dispersion_real
_atom_type_scat_dispersion_imag
_atom_type_scat_Cromer_Mann_a1
_atom_type_scat_Cromer_Mann_b1
_atom_type_scat_Cromer_Mann_a2
_atom_type_scat_Cromer_Mann_b2
_atom_type_scat_Cromer_Mann_a3
_atom_type_scat_Cromer_Mann_b3
_atom_type_scat_Cromer_Mann_a4
_atom_type_scat_Cromer_Mann_b4
_atom_type_scat_Cromer_Mann_c
_atom_type_scat_source
'C   ' 0.0181 0.0091 2.3100 20.8439 1.0200 10.2075 1.5886 0.5687 0.8650 51.6512 0.2156 International_Tables_Vol_IV_Table_2.2B
'H   ' 0.0000 0.0000 0.4930 10.5109 0.3229 26.1257 0.1402 3.1424 0.0408 57.7997 0.0030 International_Tables_Vol_IV_Table_2.2B
'N   ' 0.0311 0.0180 12.2126 0.0057 3.1322 9.8933 2.0125 28.9975 1.1663 0.5826 -11.5290 International_Tables_Vol_IV_Table_2.2B

loop_
_geom_angle_atom_site_label_1
_geom_angle_atom_site_label_2
_geom_angle_atom_site_label_3
_geom_angle
_geom_angle_publ_flag
H112 N11 H111 120.2(16) no
H112 N11 C11 119.4(12) no
H111 N11 C11 120.0(10) no
C18 N12 C11 107.12(11) yes
H13 N13 C18 110.8(11) no
H212 N21 H211 123.0(16) no
H212 N21 C21 117.9(12) no
H211 N21 C21 119.0(11) no
C28 N22 C21 107.18(11) yes
H23 N23 C28 108.2(11) no
C12 C11 N11 123.44(12) yes
C12 C11 N12 112.34(11) yes
N11 C11 N12 124.21(12) yes
C17 C12 C13 121.95(12) yes
C17 C12 C11 105.17(11) yes
C13 C12 C11 132.88(12) yes
H131 C13 C14 121.456 no
H131 C13 C12 121.442 no
C14 C13 C12 117.10(12) yes
H141 C14 C15 119.405 no
H141 C14 C13 119.466 no
C15 C14 C13 121.13(13) yes
H151 C15 C16 119.297 no
H151 C15 C14 119.187 no
C16 C15 C14 121.52(13) yes
H161 C16 C17 121.365 no
H161 C16 C15 121.286 no
C17 C16 C15 117.35(12) yes
C18 C17 C16 132.88(11) yes
C18 C17 C12 106.17(10) yes
C16 C17 C12 120.94(12) yes
N13 C18 N12 126.56(12) yes
N13 C18 C17 124.26(12) yes
N12 C18 C17 109.17(10) yes
C22 C21 N21 124.80(12) yes
C22 C21 N22 112.04(11) yes
N21 C21 N22 123.15(12) yes
C27 C22 C23 121.35(12) yes
C27 C22 C21 105.04(11) yes
C23 C22 C21 133.61(12) yes
H231 C23 C24 121.427 no
H231 C23 C22 121.341 no
C24 C23 C22 117.23(13) yes
H241 C24 C25 119.274 no
H241 C24 C23 119.194 no
C25 C24 C23 121.53(14) yes
H251 C25 C26 119.575 no
H251 C25 C24 119.544 no
C26 C25 C24 120.88(13) yes
H261 C26 C27 121.203 no
H261 C26 C25 121.125 no
C27 C26 C25 117.67(13) yes
C28 C27 C26 132.49(12) yes
C28 C27 C22 106.27(11) yes
C26 C27 C22 121.23(12) yes
N23 C28 N22 121.46(13) yes
N23 C28 C27 129.15(13) yes
N22 C28 C27 109.36(11) yes

loop_
_geom_bond_atom_site_label_1
_geom_bond_atom_site_label_2
_geom_bond_distance
_geom_bond_publ_flag
N11 H112 0.98(2) no
N11 H111 0.909(17) no
N11 C11 1.3198(16) yes
N12 C18 1.3950(16) yes
N12 C11 1.3270(16) yes
N13 H13 0.98(2) no
N13 C18 1.2806(17) yes
N21 H212 0.95(2) no
N21 H211 0.91(2) no
N21 C21 1.3172(17) yes
N22 C28 1.3880(17) yes
N22 C21 1.3330(17) yes
N23 H23 0.922(19) no
N23 C28 1.2795(17) yes
C11 C12 1.4785(17) yes
C12 C17 1.3888(17) yes
C12 C13 1.3791(19) yes
C13 H131 0.950 no
C13 C14 1.386(2) yes
C14 H141 0.949 no
C14 C15 1.387(2) yes
C15 H151 0.949 no
C15 C16 1.387(2) yes
C16 H161 0.950 no
C16 C17 1.3806(18) yes
C17 C18 1.4871(18) yes
C21 C22 1.4797(18) yes
C22 C27 1.3892(17) yes
C22 C23 1.3809(19) yes
C23 H231 0.950 no
C23 C24 1.386(2) yes
C24 H241 0.949 no
C24 C25 1.384(2) yes
C25 H251 0.949 no
C25 C26 1.388(2) yes
C26 H261 0.950 no
C26 C27 1.3777(19) yes
C27 C28 1.4841(18) yes

loop_
_cod_related_entry_id
_cod_related_entry_database
_cod_related_entry_code
1 ChemSpider 17919
